data_4325492
loop_
_publ_author_name
'Timothy J. Boyle'
'Leigh Anna M. Ottley'
'Christopher A. Apblett'
'Constantine A. Stewart'
'Sarah M. Hoppe'
'Krista L. Hawthorne'
'Mark A. Rodriguez'

_publ_section_title
;
 Synthesis, Characterization, and Electrochemical Properties of a Series
 of Sterically Varied Iron(II) Alkoxide Precursors and Their Resultant
 Nanoparticles
;
_journal_name_full 'Inorganic Chemistry'
_journal_page_first 6174
_journal_page_last 6182
_journal_paper_doi 10.1021/ic200423m
_journal_volume 50
_journal_year 2011
_chemical_formula_sum 'C38 H52 Fe N2 O2'
_chemical_formula_weight 624.67
_chemical_name_systematic
; 

 ? 

;
_space_group_IT_number 14
_symmetry_cell_setting monoclinic
_symmetry_space_group_name_Hall '-P 2ybc'
_symmetry_space_group_name_H-M 'P 1 21/c 1'
_atom_sites_solution_hydrogens geom
_atom_sites_solution_primary direct
_atom_sites_solution_secondary difmap
_audit_creation_method SHELXL-97
_cell_angle_alpha 90.00
_cell_angle_beta 104.327(2)
_cell_angle_gamma 90.00
_cell_formula_units_Z 8
_cell_length_a 21.884(3)
_cell_length_b 16.018(2)
_cell_length_c 20.621(3)
_cell_measurement_temperature 173(2)
_cell_volume 7003.6(17)
_computing_cell_refinement 'Bruker SMART'
_computing_data_collection 'Bruker SMART'
_computing_data_reduction 'Bruker SAINT'
_computing_molecular_graphics 'Bruker SHELXTL'
_computing_publication_material 'Bruker SHELXTL'
_computing_structure_refinement 'SHELXL-97 (Sheldrick, 1997)'
_computing_structure_solution 'SHELXS-97 (Sheldrick, 1990)'
_diffrn_ambient_temperature 173(2)
_diffrn_measured_fraction_theta_full 0.999
_diffrn_measured_fraction_theta_max 0.999
_diffrn_measurement_device_type 'CCD area detector'
_diffrn_measurement_method 'phi and omega scans'
_diffrn_radiation_monochromator graphite
_diffrn_radiation_source 'fine-focus sealed tube'
_diffrn_radiation_type MoK\a
_diffrn_radiation_wavelength 0.71073
_diffrn_reflns_av_R_equivalents 0.0441
_diffrn_reflns_av_sigmaI/netI 0.0413
_diffrn_reflns_limit_h_max 24
_diffrn_reflns_limit_h_min -24
_diffrn_reflns_limit_k_max 17
_diffrn_reflns_limit_k_min -17
_diffrn_reflns_limit_l_max 22
_diffrn_reflns_limit_l_min -22
_diffrn_reflns_number 42192
_diffrn_reflns_theta_full 23.28
_diffrn_reflns_theta_max 23.28
_diffrn_reflns_theta_min 0.96
_exptl_absorpt_coefficient_mu 0.464
_exptl_absorpt_correction_T_max 0.898
_exptl_absorpt_correction_T_min 0.863
_exptl_absorpt_correction_type empirical
_exptl_absorpt_process_details SADABS
_exptl_crystal_colour black
_exptl_crystal_density_diffrn 1.185
_exptl_crystal_description rod
_exptl_crystal_F_000 2688
_exptl_crystal_size_max 0.351
_exptl_crystal_size_mid 0.264
_exptl_crystal_size_min 0.231
_refine_diff_density_max 0.773
_refine_diff_density_min -0.703
_refine_diff_density_rms 0.051
_refine_ls_extinction_method none
_refine_ls_goodness_of_fit_ref 1.129
_refine_ls_hydrogen_treatment constr
_refine_ls_matrix_type full
_refine_ls_number_parameters 799
_refine_ls_number_reflns 10053
_refine_ls_number_restraints 0
_refine_ls_restrained_S_all 1.129
_refine_ls_R_factor_all 0.0678
_refine_ls_R_factor_gt 0.0559
_refine_ls_shift/su_max 0.001
_refine_ls_shift/su_mean 0.000
_refine_ls_structure_factor_coef Fsqd
_refine_ls_weighting_details 'calc w=1/[\s^2^(Fo^2^)+(0.0405P)^2^+7.7024P] where P=(Fo^2^+2Fc^2^)/3'
_refine_ls_weighting_scheme calc
_refine_ls_wR_factor_gt 0.1216
_refine_ls_wR_factor_ref 0.1297
_reflns_number_gt 8560
_reflns_number_total 10053
_reflns_threshold_expression >2sigma(I)
_cod_data_source_file ic200423m_si_001_06.cif
_cod_data_source_block 9jn081ss
_cod_original_cell_volume 7003.4(15)
_cod_database_code 4325492

loop_
_symmetry_equiv_pos_as_xyz
'x, y, z'
'-x, y+1/2, -z+1/2'
'-x, -y, -z'
'x, -y-1/2, z-1/2'

loop_
_atom_site_label
_atom_site_type_symbol
_atom_site_fract_x
_atom_site_fract_y
_atom_site_fract_z
_atom_site_U_iso_or_equiv
_atom_site_adp_type
_atom_site_occupancy
_atom_site_symmetry_multiplicity
_atom_site_calc_flag
_atom_site_refinement_flags
C65 C 0.2443(3) 0.3526(3) 0.2941(2) 0.0803(17) Uani 1 1 d .
H65A H 0.2064 0.3221 0.2972 0.120 Uiso 1 1 calc R
H65B H 0.2715 0.3612 0.3390 0.120 Uiso 1 1 calc R
H65C H 0.2672 0.3204 0.2672 0.120 Uiso 1 1 calc R
C57 C 0.14994(18) 0.5954(2) 0.39235(18) 0.0410(9) Uani 1 1 d .
H57 H 0.1350 0.6307 0.4221 0.049 Uiso 1 1 calc R
Fe1 Fe 0.42553(2) 0.81640(3) 0.20901(2) 0.02882(14) Uani 1 1 d .
Fe2 Fe 0.07267(3) 0.29440(3) 0.28193(2) 0.03801(16) Uani 1 1 d .
N1 n 0.42960(14) 0.72487(18) 0.28896(13) 0.0369(7) Uani 1 1 d .
N2 n 0.50633(13) 0.87160(18) 0.27781(13) 0.0337(7) Uani 1 1 d .
N3 n -0.00818(15) 0.33610(19) 0.20362(14) 0.0415(8) Uani 1 1 d .
N4 n 0.1050(2) 0.2271(2) 0.20450(17) 0.0754(13) Uani 1 1 d .
O1 O 0.43890(10) 0.74066(14) 0.14433(10) 0.0313(5) Uani 1 1 d .
O2 O 0.37411(10) 0.91347(14) 0.20317(10) 0.0308(5) Uani 1 1 d .
O3 O 0.07118(10) 0.21229(14) 0.34728(10) 0.0321(6) Uani 1 1 d .
O4 O 0.11023(12) 0.40020(15) 0.30145(11) 0.0401(6) Uani 1 1 d .
C1 C 0.43860(15) 0.6967(2) 0.08905(15) 0.0271(8) Uani 1 1 d .
C2 C 0.49669(16) 0.6811(2) 0.07161(16) 0.0317(8) Uani 1 1 d .
C3 C 0.49617(18) 0.6287(2) 0.01738(18) 0.0400(9) Uani 1 1 d .
H3 H 0.5347 0.6174 0.0058 0.048 Uiso 1 1 calc R
C4 C 0.44160(19) 0.5930(2) -0.01965(18) 0.0427(10) Uani 1 1 d .
H4 H 0.4427 0.5562 -0.0555 0.051 Uiso 1 1 calc R
C5 C 0.38551(17) 0.6110(2) -0.00440(17) 0.0367(9) Uani 1 1 d .
H5 H 0.3480 0.5869 -0.0310 0.044 Uiso 1 1 calc R
C6 C 0.38113(15) 0.6631(2) 0.04843(16) 0.0285(8) Uani 1 1 d .
C7 C 0.31596(15) 0.6828(2) 0.06034(17) 0.0322(8) Uani 1 1 d .
C8 C 0.30435(19) 0.7767(2) 0.0535(2) 0.0549(11) Uani 1 1 d .
H8A H 0.3390 0.8063 0.0840 0.082 Uiso 1 1 calc R
H8B H 0.2646 0.7902 0.0648 0.082 Uiso 1 1 calc R
H8C H 0.3020 0.7938 0.0073 0.082 Uiso 1 1 calc R
C9 C 0.31076(18) 0.6523(3) 0.1287(2) 0.0535(11) Uani 1 1 d .
H9A H 0.3196 0.5923 0.1326 0.080 Uiso 1 1 calc R
H9B H 0.2680 0.6627 0.1336 0.080 Uiso 1 1 calc R
H9C H 0.3413 0.6822 0.1638 0.080 Uiso 1 1 calc R
C10 C 0.26220(19) 0.6413(3) 0.0085(2) 0.0604(12) Uani 1 1 d .
H10A H 0.2643 0.6583 -0.0366 0.091 Uiso 1 1 calc R
H10B H 0.2217 0.6585 0.0163 0.091 Uiso 1 1 calc R
H10C H 0.2663 0.5804 0.0126 0.091 Uiso 1 1 calc R
C11 C 0.55977(17) 0.7160(2) 0.11289(19) 0.0403(9) Uani 1 1 d .
C12 C 0.57605(17) 0.6735(3) 0.1820(2) 0.0493(10) Uani 1 1 d .
H12A H 0.5404 0.6790 0.2025 0.074 Uiso 1 1 calc R
H12B H 0.6133 0.7002 0.2107 0.074 Uiso 1 1 calc R
H12C H 0.5848 0.6142 0.1768 0.074 Uiso 1 1 calc R
C13 C 0.55758(18) 0.8110(2) 0.1199(2) 0.0498(10) Uani 1 1 d .
H13A H 0.5238 0.8261 0.1413 0.075 Uiso 1 1 calc R
H13B H 0.5494 0.8368 0.0755 0.075 Uiso 1 1 calc R
H13C H 0.5981 0.8309 0.1474 0.075 Uiso 1 1 calc R
C14 C 0.61472(19) 0.6974(3) 0.0810(2) 0.0632(13) Uani 1 1 d .
H14A H 0.6535 0.7226 0.1082 0.095 Uiso 1 1 calc R
H14B H 0.6054 0.7210 0.0357 0.095 Uiso 1 1 calc R
H14C H 0.6203 0.6369 0.0787 0.095 Uiso 1 1 calc R
C15 C 0.31661(15) 0.9356(2) 0.16523(16) 0.0284(8) Uani 1 1 d .
C16 C 0.31149(16) 0.9760(2) 0.10244(17) 0.0339(8) Uani 1 1 d .
C17 C 0.25192(18) 0.9809(2) 0.05957(18) 0.0418(9) Uani 1 1 d .
H17 H 0.2475 1.0036 0.0161 0.050 Uiso 1 1 calc R
C18 C 0.19891(19) 0.9540(3) 0.0781(2) 0.0505(11) Uani 1 1 d .
H18 H 0.1591 0.9537 0.0465 0.061 Uiso 1 1 calc R
C19 C 0.20387(17) 0.9277(3) 0.14222(19) 0.0455(10) Uani 1 1 d .
H19 H 0.1667 0.9138 0.1557 0.055 Uiso 1 1 calc R
C20 C 0.26218(16) 0.9208(2) 0.18839(17) 0.0342(8) Uani 1 1 d .
C21 C 0.26455(18) 0.8960(3) 0.26113(18) 0.0444(10) Uani 1 1 d .
C22 C 0.31440(19) 0.9473(3) 0.31042(18) 0.0560(12) Uani 1 1 d .
H22A H 0.3069 1.0069 0.3009 0.084 Uiso 1 1 calc R
H22B H 0.3565 0.9324 0.3056 0.084 Uiso 1 1 calc R
H22C H 0.3117 0.9355 0.3563 0.084 Uiso 1 1 calc R
C23 C 0.2763(2) 0.8021(3) 0.2701(2) 0.0643(13) Uani 1 1 d .
H23A H 0.3133 0.7868 0.2539 0.096 Uiso 1 1 calc R
H23B H 0.2393 0.7716 0.2444 0.096 Uiso 1 1 calc R
H23C H 0.2837 0.7877 0.3176 0.096 Uiso 1 1 calc R
C24 C 0.2017(2) 0.9150(3) 0.2798(2) 0.0640(13) Uani 1 1 d .
H24A H 0.2066 0.9047 0.3276 0.096 Uiso 1 1 calc R
H24B H 0.1684 0.8788 0.2538 0.096 Uiso 1 1 calc R
H24C H 0.1902 0.9735 0.2697 0.096 Uiso 1 1 calc R
C25 C 0.36813(17) 1.0174(2) 0.08365(18) 0.0396(9) Uani 1 1 d .
C26 C 0.39337(19) 1.0856(2) 0.1356(2) 0.0539(11) Uani 1 1 d .
H26A H 0.3599 1.1264 0.1355 0.081 Uiso 1 1 calc R
H26B H 0.4292 1.1138 0.1244 0.081 Uiso 1 1 calc R
H26C H 0.4071 1.0604 0.1801 0.081 Uiso 1 1 calc R
C27 C 0.3491(2) 1.0600(3) 0.0146(2) 0.0759(15) Uani 1 1 d .
H27A H 0.3164 1.1019 0.0146 0.114 Uiso 1 1 calc R
H27B H 0.3327 1.0181 -0.0199 0.114 Uiso 1 1 calc R
H27C H 0.3860 1.0873 0.0052 0.114 Uiso 1 1 calc R
C28 C 0.42159(19) 0.9564(3) 0.0811(2) 0.0516(11) Uani 1 1 d .
H28A H 0.4526 0.9845 0.0615 0.077 Uiso 1 1 calc R
H28B H 0.4042 0.9080 0.0535 0.077 Uiso 1 1 calc R
H28C H 0.4421 0.9377 0.1265 0.077 Uiso 1 1 calc R
C29 C 0.42819(19) 0.7491(3) 0.35118(18) 0.0492(10) Uani 1 1 d .
H29 H 0.4275 0.8072 0.3602 0.059 Uiso 1 1 calc R
C30 C 0.4278(2) 0.6944(3) 0.4019(2) 0.0553(11) Uani 1 1 d .
H30 H 0.4260 0.7143 0.4449 0.066 Uiso 1 1 calc R
C31 C 0.42981(19) 0.6103(3) 0.3898(2) 0.0554(12) Uani 1 1 d .
H31 H 0.4294 0.5708 0.4241 0.067 Uiso 1 1 calc R
C32 C 0.43250(18) 0.5842(3) 0.3269(2) 0.0482(10) Uani 1 1 d .
H32 H 0.4344 0.5264 0.3173 0.058 Uiso 1 1 calc R
C33 C 0.43234(16) 0.6429(2) 0.27835(18) 0.0366(9) Uani 1 1 d .
H33 H 0.4343 0.6243 0.2352 0.044 Uiso 1 1 calc R
C34 C 0.50184(16) 0.9487(2) 0.30212(17) 0.0347(8) Uani 1 1 d .
H34 H 0.4667 0.9823 0.2814 0.042 Uiso 1 1 calc R
C35 C 0.54608(17) 0.9809(2) 0.35584(17) 0.0398(9) Uani 1 1 d .
H35 H 0.5409 1.0352 0.3723 0.048 Uiso 1 1 calc R
C36 C 0.59773(18) 0.9335(3) 0.38528(19) 0.0452(10) Uani 1 1 d .
H36 H 0.6289 0.9544 0.4223 0.054 Uiso 1 1 calc R
C37 C 0.60348(18) 0.8553(3) 0.3604(2) 0.0502(11) Uani 1 1 d .
H37 H 0.6391 0.8215 0.3793 0.060 Uiso 1 1 calc R
C38 C 0.55705(18) 0.8268(3) 0.3078(2) 0.0486(10) Uani 1 1 d .
H38 H 0.5610 0.7720 0.2917 0.058 Uiso 1 1 calc R
C39 C 0.06666(15) 0.1772(2) 0.40477(16) 0.0281(8) Uani 1 1 d .
C40 C 0.12205(16) 0.1513(2) 0.45300(16) 0.0324(8) Uani 1 1 d .
C41 C 0.11518(18) 0.1077(2) 0.50898(18) 0.0450(10) Uani 1 1 d .
H41 H 0.1519 0.0881 0.5402 0.054 Uiso 1 1 calc R
C42 C 0.05730(19) 0.0918(3) 0.5208(2) 0.0526(11) Uani 1 1 d .
H42 H 0.0542 0.0623 0.5598 0.063 Uiso 1 1 calc R
C43 C 0.00406(18) 0.1192(3) 0.47573(19) 0.0468(10) Uani 1 1 d .
H43 H -0.0359 0.1091 0.4846 0.056 Uiso 1 1 calc R
C44 C 0.00647(16) 0.1615(2) 0.41734(17) 0.0314(8) Uani 1 1 d .
C45 C -0.06168(17) 0.1356(2) 0.30202(19) 0.0470(10) Uani 1 1 d .
H45A H -0.0990 0.1543 0.2682 0.070 Uiso 1 1 calc R
H45B H -0.0657 0.0760 0.3109 0.070 Uiso 1 1 calc R
H45C H -0.0239 0.1447 0.2856 0.070 Uiso 1 1 calc R
C46 C -0.05618(16) 0.1851(2) 0.36669(18) 0.0364(9) Uani 1 1 d .
C47 C -0.05938(17) 0.2793(2) 0.3537(2) 0.0445(10) Uani 1 1 d .
H47A H -0.0229 0.2966 0.3374 0.067 Uiso 1 1 calc R
H47B H -0.0589 0.3089 0.3955 0.067 Uiso 1 1 calc R
H47C H -0.0983 0.2927 0.3201 0.067 Uiso 1 1 calc R
C48 C -0.11453(17) 0.1636(3) 0.3926(2) 0.0594(12) Uani 1 1 d .
H48A H -0.1123 0.1935 0.4346 0.089 Uiso 1 1 calc R
H48B H -0.1156 0.1033 0.4005 0.089 Uiso 1 1 calc R
H48C H -0.1528 0.1802 0.3593 0.089 Uiso 1 1 calc R
C49 C 0.18924(16) 0.1670(3) 0.44506(17) 0.0403(9) Uani 1 1 d .
C50 C 0.24095(18) 0.1407(3) 0.5072(2) 0.0574(12) Uani 1 1 d .
H50A H 0.2359 0.1722 0.5463 0.086 Uiso 1 1 calc R
H50B H 0.2825 0.1525 0.4995 0.086 Uiso 1 1 calc R
H50C H 0.2373 0.0808 0.5152 0.086 Uiso 1 1 calc R
C51 C 0.1989(2) 0.1134(4) 0.3868(2) 0.0804(17) Uani 1 1 d .
H51A H 0.2015 0.0544 0.3999 0.121 Uiso 1 1 calc R
H51B H 0.2380 0.1301 0.3754 0.121 Uiso 1 1 calc R
H51C H 0.1632 0.1214 0.3478 0.121 Uiso 1 1 calc R
C52 C 0.19995(18) 0.2599(3) 0.4357(2) 0.0573(12) Uani 1 1 d .
H52A H 0.1694 0.2800 0.3956 0.086 Uiso 1 1 calc R
H52B H 0.2428 0.2686 0.4306 0.086 Uiso 1 1 calc R
H52C H 0.1945 0.2907 0.4749 0.086 Uiso 1 1 calc R
C53 C 0.14042(15) 0.4703(2) 0.32537(15) 0.0287(8) Uani 1 1 d .
C54 C 0.19714(16) 0.4923(2) 0.30708(16) 0.0331(8) Uani 1 1 d .
C55 C 0.22672(18) 0.5664(3) 0.33222(19) 0.0487(10) Uani 1 1 d .
H55 H 0.2641 0.5825 0.3199 0.058 Uiso 1 1 calc R
C56 C 0.2038(2) 0.6172(3) 0.3742(2) 0.0545(11) Uani 1 1 d .
H56 H 0.2253 0.6673 0.3907 0.065 Uiso 1 1 calc R
C58 C 0.11642(16) 0.5236(2) 0.36878(15) 0.0289(8) Uani 1 1 d .
C63 C 0.22531(18) 0.4380(2) 0.26056(19) 0.0443(10) Uani 1 1 d .
C64 C 0.1798(2) 0.4279(3) 0.19224(19) 0.0539(11) Uani 1 1 d .
H64A H 0.1394 0.4064 0.1977 0.081 Uiso 1 1 calc R
H64B H 0.1974 0.3887 0.1653 0.081 Uiso 1 1 calc R
H64C H 0.1731 0.4822 0.1697 0.081 Uiso 1 1 calc R
C66 C 0.2863(2) 0.4745(3) 0.2482(2) 0.0770(15) Uani 1 1 d .
H66A H 0.3018 0.4380 0.2176 0.116 Uiso 1 1 calc R
H66B H 0.3183 0.4787 0.2907 0.116 Uiso 1 1 calc R
H66C H 0.2778 0.5302 0.2282 0.116 Uiso 1 1 calc R
C59 C 0.05623(16) 0.5024(2) 0.39162(16) 0.0334(8) Uani 1 1 d .
C60 C 0.06711(18) 0.4232(2) 0.43434(17) 0.0407(9) Uani 1 1 d .
H60A H 0.0292 0.4108 0.4499 0.061 Uiso 1 1 calc R
H60B H 0.1030 0.4317 0.4730 0.061 Uiso 1 1 calc R
H60C H 0.0761 0.3764 0.4075 0.061 Uiso 1 1 calc R
C61 C -0.00116(17) 0.4915(3) 0.33180(18) 0.0473(10) Uani 1 1 d .
H61A H -0.0065 0.5417 0.3038 0.071 Uiso 1 1 calc R
H61B H -0.0391 0.4826 0.3482 0.071 Uiso 1 1 calc R
H61C H 0.0055 0.4431 0.3053 0.071 Uiso 1 1 calc R
C62 C 0.03738(19) 0.5725(2) 0.43413(18) 0.0459(10) Uani 1 1 d .
H62A H 0.0297 0.6242 0.4079 0.069 Uiso 1 1 calc R
H62B H 0.0715 0.5816 0.4743 0.069 Uiso 1 1 calc R
H62C H -0.0011 0.5564 0.4472 0.069 Uiso 1 1 calc R
C72 C 0.0872(2) 0.2424(3) 0.1404(2) 0.0570(12) Uani 1 1 d .
H72 H 0.0530 0.2798 0.1253 0.068 Uiso 1 1 calc R
C73 C 0.1144(2) 0.2086(3) 0.0932(2) 0.0591(12) Uani 1 1 d .
H73 H 0.0993 0.2230 0.0473 0.071 Uiso 1 1 calc R
C74 C 0.1619(4) 0.1555(3) 0.1122(3) 0.109(2) Uani 1 1 d .
H74 H 0.1794 0.1283 0.0800 0.131 Uiso 1 1 calc R
C75 C 0.1848(6) 0.1412(5) 0.1776(4) 0.254(8) Uani 1 1 d .
H75 H 0.2211 0.1072 0.1930 0.305 Uiso 1 1 calc R
C76 C 0.1544(6) 0.1770(5) 0.2228(3) 0.240(7) Uani 1 1 d .
H76 H 0.1700 0.1649 0.2690 0.288 Uiso 1 1 calc R
C67 C -0.00694(18) 0.4141(2) 0.18025(18) 0.0405(9) Uani 1 1 d .
H67 H 0.0273 0.4491 0.2014 0.049 Uiso 1 1 calc R
C68 C -0.05196(18) 0.4467(2) 0.12774(18) 0.0418(9) Uani 1 1 d .
H68 H -0.0489 0.5025 0.1131 0.050 Uiso 1 1 calc R
C69 C -0.10167(18) 0.3962(3) 0.0969(2) 0.0485(10) Uani 1 1 d .
H69 H -0.1337 0.4165 0.0604 0.058 Uiso 1 1 calc R
C70 C -0.10425(18) 0.3164(3) 0.1198(2) 0.0499(11) Uani 1 1 d .
H70 H -0.1382 0.2806 0.0994 0.060 Uiso 1 1 calc R
C71 C -0.05744(19) 0.2885(2) 0.1725(2) 0.0452(10) Uani 1 1 d .
H71 H -0.0599 0.2329 0.1878 0.054 Uiso 1 1 calc R

loop_
_atom_site_aniso_label
_atom_site_aniso_U_11
_atom_site_aniso_U_22
_atom_site_aniso_U_33
_atom_site_aniso_U_23
_atom_site_aniso_U_13
_atom_site_aniso_U_12
C65 0.102(4) 0.079(4) 0.080(3) 0.032(3) 0.060(3) 0.053(3)
C57 0.054(3) 0.035(2) 0.034(2) -0.0041(17) 0.0103(18) -0.0049(19)
Fe1 0.0306(3) 0.0291(3) 0.0247(3) -0.0032(2) 0.0031(2) 0.0016(2)
Fe2 0.0574(4) 0.0323(3) 0.0288(3) -0.0036(2) 0.0193(3) -0.0137(3)
N1 0.0438(19) 0.0374(18) 0.0277(16) -0.0027(13) 0.0053(14) 0.0007(14)
N2 0.0324(17) 0.0333(17) 0.0327(16) -0.0056(13) 0.0025(13) 0.0004(13)
N3 0.056(2) 0.0394(19) 0.0329(17) -0.0089(14) 0.0186(15) -0.0163(16)
N4 0.167(4) 0.030(2) 0.041(2) 0.0033(16) 0.049(2) 0.005(2)
O1 0.0256(13) 0.0379(14) 0.0299(13) -0.0075(11) 0.0060(10) -0.0012(10)
O2 0.0261(13) 0.0350(13) 0.0284(12) -0.0005(10) 0.0012(10) 0.0008(10)
O3 0.0284(13) 0.0432(14) 0.0248(12) 0.0046(11) 0.0067(10) -0.0007(11)
O4 0.0539(16) 0.0344(14) 0.0370(14) -0.0083(11) 0.0206(12) -0.0115(12)
C1 0.0317(19) 0.0270(18) 0.0232(17) 0.0027(14) 0.0078(15) 0.0062(15)
C2 0.033(2) 0.033(2) 0.0310(19) 0.0055(16) 0.0105(16) 0.0039(16)
C3 0.045(2) 0.043(2) 0.038(2) 0.0023(18) 0.0216(19) 0.0099(18)
C4 0.056(3) 0.043(2) 0.030(2) -0.0080(17) 0.0132(19) 0.008(2)
C5 0.042(2) 0.035(2) 0.0288(19) -0.0011(16) 0.0011(17) 0.0025(17)
C6 0.0316(19) 0.0261(18) 0.0254(18) 0.0030(14) 0.0026(15) 0.0024(15)
C7 0.0257(19) 0.035(2) 0.0325(19) -0.0040(16) 0.0004(15) -0.0004(15)
C8 0.045(3) 0.049(3) 0.066(3) -0.005(2) 0.005(2) 0.009(2)
C9 0.036(2) 0.076(3) 0.051(3) 0.002(2) 0.0139(19) -0.005(2)
C10 0.039(2) 0.073(3) 0.064(3) -0.019(2) 0.003(2) -0.003(2)
C11 0.029(2) 0.045(2) 0.049(2) -0.0012(18) 0.0134(17) 0.0019(17)
C12 0.029(2) 0.057(3) 0.056(3) -0.003(2) -0.0002(19) 0.0013(19)
C13 0.035(2) 0.045(2) 0.073(3) -0.001(2) 0.019(2) -0.0089(18)
C14 0.039(2) 0.072(3) 0.086(3) -0.013(3) 0.029(2) -0.002(2)
C15 0.0251(19) 0.0275(18) 0.0298(19) -0.0075(15) 0.0015(15) 0.0015(14)
C16 0.038(2) 0.033(2) 0.0305(19) -0.0024(16) 0.0062(16) 0.0108(16)
C17 0.043(2) 0.044(2) 0.033(2) -0.0015(17) -0.0018(18) 0.0106(18)
C18 0.035(2) 0.057(3) 0.049(3) -0.010(2) -0.0106(19) 0.008(2)
C19 0.029(2) 0.057(3) 0.049(3) -0.011(2) 0.0075(18) -0.0027(18)
C20 0.030(2) 0.035(2) 0.037(2) -0.0076(16) 0.0081(16) -0.0043(16)
C21 0.040(2) 0.058(3) 0.040(2) -0.0053(19) 0.0183(18) -0.0126(19)
C22 0.055(3) 0.082(3) 0.030(2) -0.010(2) 0.0088(19) -0.018(2)
C23 0.065(3) 0.070(3) 0.064(3) 0.016(2) 0.027(2) -0.011(2)
C24 0.058(3) 0.087(4) 0.057(3) -0.015(3) 0.031(2) -0.018(3)
C25 0.042(2) 0.042(2) 0.037(2) 0.0078(17) 0.0139(17) 0.0037(18)
C26 0.051(3) 0.043(2) 0.071(3) 0.000(2) 0.021(2) -0.004(2)
C27 0.074(3) 0.092(4) 0.061(3) 0.037(3) 0.017(3) 0.004(3)
C28 0.052(3) 0.053(3) 0.060(3) 0.003(2) 0.032(2) 0.004(2)
C29 0.065(3) 0.050(3) 0.031(2) -0.0027(19) 0.0101(19) -0.001(2)
C30 0.060(3) 0.071(3) 0.035(2) 0.005(2) 0.013(2) 0.002(2)
C31 0.055(3) 0.065(3) 0.048(3) 0.025(2) 0.016(2) 0.002(2)
C32 0.042(2) 0.043(2) 0.058(3) 0.009(2) 0.008(2) 0.0023(19)
C33 0.031(2) 0.038(2) 0.038(2) 0.0005(17) 0.0034(16) 0.0035(16)
C34 0.034(2) 0.033(2) 0.035(2) 0.0027(16) 0.0033(16) -0.0009(16)
C35 0.044(2) 0.035(2) 0.038(2) -0.0060(17) 0.0051(18) -0.0073(18)
C36 0.039(2) 0.054(3) 0.036(2) -0.0047(19) -0.0037(18) -0.0107(19)
C37 0.033(2) 0.059(3) 0.050(3) -0.004(2) -0.0065(19) 0.0081(19)
C38 0.040(2) 0.046(2) 0.052(2) -0.013(2) -0.003(2) 0.0106(19)
C39 0.0293(19) 0.0294(19) 0.0252(18) 0.0011(15) 0.0059(15) 0.0003(15)
C40 0.032(2) 0.038(2) 0.0275(19) -0.0010(16) 0.0072(15) 0.0001(16)
C41 0.039(2) 0.055(3) 0.037(2) 0.0110(19) 0.0011(18) -0.0031(19)
C42 0.050(3) 0.066(3) 0.041(2) 0.026(2) 0.011(2) -0.007(2)
C43 0.037(2) 0.058(3) 0.050(2) 0.013(2) 0.0165(19) -0.0105(19)
C44 0.0296(19) 0.032(2) 0.0334(19) 0.0025(16) 0.0100(15) -0.0004(15)
C45 0.034(2) 0.045(2) 0.057(3) -0.002(2) 0.0006(19) -0.0003(18)
C46 0.0261(19) 0.040(2) 0.044(2) 0.0049(17) 0.0095(16) -0.0010(16)
C47 0.035(2) 0.043(2) 0.055(2) 0.0048(19) 0.0117(19) 0.0107(18)
C48 0.028(2) 0.076(3) 0.075(3) 0.018(3) 0.015(2) -0.001(2)
C49 0.027(2) 0.064(3) 0.030(2) 0.0005(18) 0.0076(16) 0.0046(18)
C50 0.030(2) 0.087(3) 0.050(3) 0.012(2) 0.0001(19) 0.004(2)
C51 0.046(3) 0.142(5) 0.052(3) -0.025(3) 0.009(2) 0.034(3)
C52 0.029(2) 0.081(3) 0.058(3) 0.023(2) 0.0042(19) -0.014(2)
C53 0.0320(19) 0.0270(19) 0.0243(18) 0.0032(15) 0.0020(15) -0.0017(15)
C54 0.0291(19) 0.040(2) 0.0287(18) 0.0053(16) 0.0038(15) 0.0002(16)
C55 0.036(2) 0.062(3) 0.047(2) 0.000(2) 0.0089(19) -0.017(2)
C56 0.063(3) 0.046(3) 0.052(3) -0.011(2) 0.010(2) -0.024(2)
C58 0.037(2) 0.0259(18) 0.0209(17) 0.0049(14) 0.0012(15) 0.0041(15)
C63 0.046(2) 0.051(2) 0.043(2) 0.0104(19) 0.0240(19) 0.0074(19)
C64 0.068(3) 0.060(3) 0.041(2) -0.002(2) 0.027(2) -0.003(2)
C66 0.057(3) 0.110(4) 0.077(3) -0.001(3) 0.041(3) -0.003(3)
C59 0.037(2) 0.039(2) 0.0251(18) -0.0015(16) 0.0087(15) 0.0016(16)
C60 0.050(2) 0.043(2) 0.032(2) -0.0008(17) 0.0171(18) -0.0052(18)
C61 0.038(2) 0.071(3) 0.036(2) 0.000(2) 0.0139(18) -0.001(2)
C62 0.052(3) 0.051(2) 0.036(2) -0.0015(18) 0.0128(19) 0.014(2)
C72 0.072(3) 0.065(3) 0.040(2) -0.013(2) 0.025(2) -0.022(2)
C73 0.086(4) 0.055(3) 0.044(3) -0.008(2) 0.031(2) -0.018(3)
C74 0.226(8) 0.056(3) 0.058(4) 0.004(3) 0.057(4) 0.048(4)
C75 0.519(19) 0.183(8) 0.080(5) 0.053(5) 0.111(8) 0.272(11)
C76 0.547(19) 0.135(6) 0.071(4) 0.057(4) 0.136(8) 0.229(10)
C67 0.048(2) 0.043(2) 0.035(2) -0.0093(18) 0.0183(19) -0.0192(19)
C68 0.044(2) 0.041(2) 0.044(2) -0.0051(18) 0.0177(19) -0.0031(18)
C69 0.033(2) 0.050(3) 0.062(3) -0.010(2) 0.0103(19) 0.0021(19)
C70 0.033(2) 0.042(3) 0.074(3) -0.016(2) 0.013(2) -0.0083(18)
C71 0.050(3) 0.037(2) 0.053(3) -0.0099(19) 0.022(2) -0.0109(19)

loop_
_atom_type_symbol
_atom_type_description
_atom_type_scat_dispersion_real
_atom_type_scat_dispersion_imag
_atom_type_scat_source
C C 0.0033 0.0016 'International Tables Vol C Tables 4.2.6.8 and 6.1.1.4'
H H 0.0000 0.0000 'International Tables Vol C Tables 4.2.6.8 and 6.1.1.4'
N N 0.0061 0.0033 'International Tables Vol C Tables 4.2.6.8 and 6.1.1.4'
O O 0.0106 0.0060 'International Tables Vol C Tables 4.2.6.8 and 6.1.1.4'
Fe Fe 0.3463 0.8444 'International Tables Vol C Tables 4.2.6.8 and 6.1.1.4'

loop_
_geom_angle_atom_site_label_1
_geom_angle_atom_site_label_2
_geom_angle_atom_site_label_3
_geom_angle
C63 C65 H65A 109.5
C63 C65 H65B 109.5
H65A C65 H65B 109.5
C63 C65 H65C 109.5
H65A C65 H65C 109.5
H65B C65 H65C 109.5
C56 C57 C58 122.2(4)
C56 C57 H57 118.9
C58 C57 H57 118.9
O1 Fe1 O2 132.47(9)
O1 Fe1 N2 118.94(10)
O2 Fe1 N2 94.71(10)
O1 Fe1 N1 96.76(10)
O2 Fe1 N1 120.45(10)
N2 Fe1 N1 84.58(11)
O4 Fe2 O3 123.90(10)
O4 Fe2 N4 113.41(13)
O3 Fe2 N4 104.12(11)
O4 Fe2 N3 96.53(11)
O3 Fe2 N3 125.91(10)
N4 Fe2 N3 87.69(14)
C33 N1 C29 116.9(3)
C33 N1 Fe1 122.0(2)
C29 N1 Fe1 121.1(3)
C38 N2 C34 116.7(3)
C38 N2 Fe1 122.3(2)
C34 N2 Fe1 119.8(2)
C67 N3 C71 116.2(3)
C67 N3 Fe2 117.8(2)
C71 N3 Fe2 125.8(3)
C72 N4 C76 114.7(4)
C72 N4 Fe2 125.4(3)
C76 N4 Fe2 118.7(4)
C1 O1 Fe1 167.3(2)
C15 O2 Fe1 134.4(2)
C39 O3 Fe2 160.6(2)
C53 O4 Fe2 170.6(2)
O1 C1 C2 119.4(3)
O1 C1 C6 120.9(3)
C2 C1 C6 119.7(3)
C3 C2 C1 118.4(3)
C3 C2 C11 119.4(3)
C1 C2 C11 122.1(3)
C4 C3 C2 122.0(3)
C4 C3 H3 119.0
C2 C3 H3 119.0
C5 C4 C3 119.3(3)
C5 C4 H4 120.3
C3 C4 H4 120.3
C4 C5 C6 122.9(3)
C4 C5 H5 118.5
C6 C5 H5 118.5
C5 C6 C1 117.5(3)
C5 C6 C7 119.5(3)
C1 C6 C7 123.0(3)
C9 C7 C8 110.7(3)
C9 C7 C10 106.6(3)
C8 C7 C10 106.4(3)
C9 C7 C6 111.5(3)
C8 C7 C6 109.1(3)
C10 C7 C6 112.4(3)
C7 C8 H8A 109.5
C7 C8 H8B 109.5
H8A C8 H8B 109.5
C7 C8 H8C 109.5
H8A C8 H8C 109.5
H8B C8 H8C 109.5
C7 C9 H9A 109.5
C7 C9 H9B 109.5
H9A C9 H9B 109.5
C7 C9 H9C 109.5
H9A C9 H9C 109.5
H9B C9 H9C 109.5
C7 C10 H10A 109.5
C7 C10 H10B 109.5
H10A C10 H10B 109.5
C7 C10 H10C 109.5
H10A C10 H10C 109.5
H10B C10 H10C 109.5
C13 C11 C14 106.2(3)
C13 C11 C2 111.7(3)
C14 C11 C2 112.5(3)
C13 C11 C12 111.0(3)
C14 C11 C12 106.5(3)
C2 C11 C12 108.8(3)
C11 C12 H12A 109.5
C11 C12 H12B 109.5
H12A C12 H12B 109.5
C11 C12 H12C 109.5
H12A C12 H12C 109.5
H12B C12 H12C 109.5
C11 C13 H13A 109.5
C11 C13 H13B 109.5
H13A C13 H13B 109.5
C11 C13 H13C 109.5
H13A C13 H13C 109.5
H13B C13 H13C 109.5
C11 C14 H14A 109.5
C11 C14 H14B 109.5
H14A C14 H14B 109.5
C11 C14 H14C 109.5
H14A C14 H14C 109.5
H14B C14 H14C 109.5
O2 C15 C20 120.2(3)
O2 C15 C16 119.7(3)
C20 C15 C16 120.1(3)
C17 C16 C15 117.1(3)
C17 C16 C25 120.3(3)
C15 C16 C25 122.5(3)
C18 C17 C16 121.9(4)
C18 C17 H17 119.0
C16 C17 H17 119.0
C19 C18 C17 119.7(4)
C19 C18 H18 120.2
C17 C18 H18 120.2
C18 C19 C20 121.7(4)
C18 C19 H19 119.2
C20 C19 H19 119.2
C19 C20 C15 117.6(3)
C19 C20 C21 119.3(3)
C15 C20 C21 123.1(3)
C23 C21 C22 112.2(4)
C23 C21 C20 109.6(3)
C22 C21 C20 110.7(3)
C23 C21 C24 107.3(3)
C22 C21 C24 105.1(3)
C20 C21 C24 111.9(3)
C21 C22 H22A 109.5
C21 C22 H22B 109.5
H22A C22 H22B 109.5
C21 C22 H22C 109.5
H22A C22 H22C 109.5
H22B C22 H22C 109.5
C21 C23 H23A 109.5
C21 C23 H23B 109.5
H23A C23 H23B 109.5
C21 C23 H23C 109.5
H23A C23 H23C 109.5
H23B C23 H23C 109.5
C21 C24 H24A 109.5
C21 C24 H24B 109.5
H24A C24 H24B 109.5
C21 C24 H24C 109.5
H24A C24 H24C 109.5
H24B C24 H24C 109.5
C26 C25 C28 109.4(3)
C26 C25 C16 107.7(3)
C28 C25 C16 113.8(3)
C26 C25 C27 107.3(3)
C28 C25 C27 106.5(3)
C16 C25 C27 111.9(3)
C25 C26 H26A 109.5
C25 C26 H26B 109.5
H26A C26 H26B 109.5
C25 C26 H26C 109.5
H26A C26 H26C 109.5
H26B C26 H26C 109.5
C25 C27 H27A 109.5
C25 C27 H27B 109.5
H27A C27 H27B 109.5
C25 C27 H27C 109.5
H27A C27 H27C 109.5
H27B C27 H27C 109.5
C25 C28 H28A 109.5
C25 C28 H28B 109.5
H28A C28 H28B 109.5
C25 C28 H28C 109.5
H28A C28 H28C 109.5
H28B C28 H28C 109.5
N1 C29 C30 123.4(4)
N1 C29 H29 118.3
C30 C29 H29 118.3
C29 C30 C31 118.9(4)
C29 C30 H30 120.6
C31 C30 H30 120.6
C30 C31 C32 118.6(4)
C30 C31 H31 120.7
C32 C31 H31 120.7
C33 C32 C31 119.1(4)
C33 C32 H32 120.5
C31 C32 H32 120.5
N1 C33 C32 123.1(4)
N1 C33 H33 118.4
C32 C33 H33 118.4
N2 C34 C35 122.8(3)
N2 C34 H34 118.6
C35 C34 H34 118.6
C36 C35 C34 119.1(4)
C36 C35 H35 120.5
C34 C35 H35 120.5
C37 C36 C35 118.8(3)
C37 C36 H36 120.6
C35 C36 H36 120.6
C38 C37 C36 118.9(4)
C38 C37 H37 120.6
C36 C37 H37 120.6
N2 C38 C37 123.8(4)
N2 C38 H38 118.1
C37 C38 H38 118.1
O3 C39 C40 120.3(3)
O3 C39 C44 120.6(3)
C40 C39 C44 119.0(3)
C41 C40 C39 118.5(3)
C41 C40 C49 118.2(3)
C39 C40 C49 123.2(3)
C42 C41 C40 122.4(3)
C42 C41 H41 118.8
C40 C41 H41 118.8
C43 C42 C41 119.1(3)
C43 C42 H42 120.4
C41 C42 H42 120.4
C42 C43 C44 122.3(3)
C42 C43 H43 118.8
C44 C43 H43 118.8
C43 C44 C39 118.5(3)
C43 C44 C46 119.0(3)
C39 C44 C46 122.4(3)
C46 C45 H45A 109.5
C46 C45 H45B 109.5
H45A C45 H45B 109.5
C46 C45 H45C 109.5
H45A C45 H45C 109.5
H45B C45 H45C 109.5
C45 C46 C47 111.6(3)
C45 C46 C48 107.0(3)
C47 C46 C48 106.0(3)
C45 C46 C44 109.0(3)
C47 C46 C44 110.7(3)
C48 C46 C44 112.5(3)
C46 C47 H47A 109.5
C46 C47 H47B 109.5
H47A C47 H47B 109.5
C46 C47 H47C 109.5
H47A C47 H47C 109.5
H47B C47 H47C 109.5
C46 C48 H48A 109.5
C46 C48 H48B 109.5
H48A C48 H48B 109.5
C46 C48 H48C 109.5
H48A C48 H48C 109.5
H48B C48 H48C 109.5
C52 C49 C51 113.1(4)
C52 C49 C40 110.7(3)
C51 C49 C40 108.2(3)
C52 C49 C50 105.5(3)
C51 C49 C50 106.4(3)
C40 C49 C50 113.0(3)
C49 C50 H50A 109.5
C49 C50 H50B 109.5
H50A C50 H50B 109.5
C49 C50 H50C 109.5
H50A C50 H50C 109.5
H50B C50 H50C 109.5
C49 C51 H51A 109.5
C49 C51 H51B 109.5
H51A C51 H51B 109.5
C49 C51 H51C 109.5
H51A C51 H51C 109.5
H51B C51 H51C 109.5
C49 C52 H52A 109.5
C49 C52 H52B 109.5
H52A C52 H52B 109.5
C49 C52 H52C 109.5
H52A C52 H52C 109.5
H52B C52 H52C 109.5
O4 C53 C54 119.6(3)
O4 C53 C58 120.7(3)
C54 C53 C58 119.7(3)
C55 C54 C53 117.9(3)
C55 C54 C63 119.8(3)
C53 C54 C63 122.3(3)
C56 C55 C54 122.2(4)
C56 C55 H55 118.9
C54 C55 H55 118.9
C57 C56 C55 119.8(4)
C57 C56 H56 120.1
C55 C56 H56 120.1
C57 C58 C53 118.1(3)
C57 C58 C59 119.6(3)
C53 C58 C59 122.3(3)
C64 C63 C54 111.5(3)
C64 C63 C66 106.5(3)
C54 C63 C66 112.8(4)
C64 C63 C65 111.4(4)
C54 C63 C65 109.2(3)
C66 C63 C65 105.3(4)
C63 C64 H64A 109.5
C63 C64 H64B 109.5
H64A C64 H64B 109.5
C63 C64 H64C 109.5
H64A C64 H64C 109.5
H64B C64 H64C 109.5
C63 C66 H66A 109.5
C63 C66 H66B 109.5
H66A C66 H66B 109.5
C63 C66 H66C 109.5
H66A C66 H66C 109.5
H66B C66 H66C 109.5
C60 C59 C61 110.3(3)
C60 C59 C58 109.6(3)
C61 C59 C58 111.7(3)
C60 C59 C62 107.6(3)
C61 C59 C62 105.0(3)
C58 C59 C62 112.5(3)
C59 C60 H60A 109.5
C59 C60 H60B 109.5
H60A C60 H60B 109.5
C59 C60 H60C 109.5
H60A C60 H60C 109.5
H60B C60 H60C 109.5
C59 C61 H61A 109.5
C59 C61 H61B 109.5
H61A C61 H61B 109.5
C59 C61 H61C 109.5
H61A C61 H61C 109.5
H61B C61 H61C 109.5
C59 C62 H62A 109.5
C59 C62 H62B 109.5
H62A C62 H62B 109.5
C59 C62 H62C 109.5
H62A C62 H62C 109.5
H62B C62 H62C 109.5
N4 C72 C73 124.9(5)
N4 C72 H72 117.5
C73 C72 H72 117.5
C74 C73 C72 119.3(5)
C74 C73 H73 120.3
C72 C73 H73 120.3
C73 C74 C75 118.6(5)
C73 C74 H74 120.7
C75 C74 H74 120.7
C74 C75 C76 118.8(8)
C74 C75 H75 120.6
C76 C75 H75 120.6
N4 C76 C75 123.3(6)
N4 C76 H76 118.3
C75 C76 H76 118.3
N3 C67 C68 124.2(3)
N3 C67 H67 117.9
C68 C67 H67 117.9
C67 C68 C69 118.0(4)
C67 C68 H68 121.0
C69 C68 H68 121.0
C70 C69 C68 119.0(4)
C70 C69 H69 120.5
C68 C69 H69 120.5
C69 C70 C71 119.4(4)
C69 C70 H70 120.3
C71 C70 H70 120.3
N3 C71 C70 123.1(4)
N3 C71 H71 118.5
C70 C71 H71 118.5

loop_
_geom_bond_atom_site_label_1
_geom_bond_atom_site_label_2
_geom_bond_distance
C65 C63 1.542(6)
C65 H65A 0.9800
C65 H65B 0.9800
C65 H65C 0.9800
C57 C56 1.367(5)
C57 C58 1.386(5)
C57 H57 0.9500
Fe1 O1 1.879(2)
Fe1 O2 1.906(2)
Fe1 N2 2.163(3)
Fe1 N1 2.192(3)
Fe2 O4 1.883(2)
Fe2 O3 1.889(2)
Fe2 N4 2.184(4)
Fe2 N3 2.184(3)
N1 C33 1.335(4)
N1 C29 1.348(4)
N2 C38 1.338(4)
N2 C34 1.345(4)
N3 C67 1.342(5)
N3 C71 1.347(5)
N4 C72 1.306(5)
N4 C76 1.325(9)
O1 C1 1.339(4)
O2 C15 1.354(4)
O3 C39 1.337(4)
O4 C53 1.333(4)
C1 C2 1.426(5)
C1 C6 1.433(5)
C2 C3 1.396(5)
C2 C11 1.537(5)
C3 C4 1.373(5)
C3 H3 0.9500
C4 C5 1.371(5)
C4 H4 0.9500
C5 C6 1.394(5)
C5 H5 0.9500
C6 C7 1.538(5)
C7 C9 1.522(5)
C7 C8 1.526(5)
C7 C10 1.532(5)
C8 H8A 0.9800
C8 H8B 0.9800
C8 H8C 0.9800
C9 H9A 0.9800
C9 H9B 0.9800
C9 H9C 0.9800
C10 H10A 0.9800
C10 H10B 0.9800
C10 H10C 0.9800
C11 C13 1.530(5)
C11 C14 1.536(5)
C11 C12 1.539(5)
C12 H12A 0.9800
C12 H12B 0.9800
C12 H12C 0.9800
C13 H13A 0.9800
C13 H13B 0.9800
C13 H13C 0.9800
C14 H14A 0.9800
C14 H14B 0.9800
C14 H14C 0.9800
C15 C20 1.409(5)
C15 C16 1.426(5)
C16 C17 1.385(5)
C16 C25 1.538(5)
C17 C18 1.378(5)
C17 H17 0.9500
C18 C19 1.366(5)
C18 H18 0.9500
C19 C20 1.395(5)
C19 H19 0.9500
C20 C21 1.540(5)
C21 C23 1.529(6)
C21 C22 1.534(5)
C21 C24 1.548(5)
C22 H22A 0.9800
C22 H22B 0.9800
C22 H22C 0.9800
C23 H23A 0.9800
C23 H23B 0.9800
C23 H23C 0.9800
C24 H24A 0.9800
C24 H24B 0.9800
C24 H24C 0.9800
C25 C26 1.534(5)
C25 C28 1.535(5)
C25 C27 1.541(5)
C26 H26A 0.9800
C26 H26B 0.9800
C26 H26C 0.9800
C27 H27A 0.9800
C27 H27B 0.9800
C27 H27C 0.9800
C28 H28A 0.9800
C28 H28B 0.9800
C28 H28C 0.9800
C29 C30 1.366(5)
C29 H29 0.9500
C30 C31 1.374(6)
C30 H30 0.9500
C31 C32 1.378(6)
C31 H31 0.9500
C32 C33 1.373(5)
C32 H32 0.9500
C33 H33 0.9500
C34 C35 1.378(5)
C34 H34 0.9500
C35 C36 1.372(5)
C35 H35 0.9500
C36 C37 1.371(5)
C36 H36 0.9500
C37 C38 1.367(5)
C37 H37 0.9500
C38 H38 0.9500
C39 C40 1.426(5)
C39 C44 1.426(5)
C40 C41 1.389(5)
C40 C49 1.540(5)
C41 C42 1.372(5)
C41 H41 0.9500
C42 C43 1.371(5)
C42 H42 0.9500
C43 C44 1.393(5)
C43 H43 0.9500
C44 C46 1.551(5)
C45 C46 1.531(5)
C45 H45A 0.9800
C45 H45B 0.9800
C45 H45C 0.9800
C46 C47 1.531(5)
C46 C48 1.541(5)
C47 H47A 0.9800
C47 H47B 0.9800
C47 H47C 0.9800
C48 H48A 0.9800
C48 H48B 0.9800
C48 H48C 0.9800
C49 C52 1.526(6)
C49 C51 1.533(5)
C49 C50 1.543(5)
C50 H50A 0.9800
C50 H50B 0.9800
C50 H50C 0.9800
C51 H51A 0.9800
C51 H51B 0.9800
C51 H51C 0.9800
C52 H52A 0.9800
C52 H52B 0.9800
C52 H52C 0.9800
C53 C54 1.428(5)
C53 C58 1.428(5)
C54 C55 1.389(5)
C54 C63 1.534(5)
C55 C56 1.371(6)
C55 H55 0.9500
C56 H56 0.9500
C58 C59 1.542(5)
C63 C64 1.520(5)
C63 C66 1.536(6)
C64 H64A 0.9800
C64 H64B 0.9800
C64 H64C 0.9800
C66 H66A 0.9800
C66 H66B 0.9800
C66 H66C 0.9800
C59 C60 1.530(5)
C59 C61 1.537(5)
C59 C62 1.542(5)
C60 H60A 0.9800
C60 H60B 0.9800
C60 H60C 0.9800
C61 H61A 0.9800
C61 H61B 0.9800
C61 H61C 0.9800
C62 H62A 0.9800
C62 H62B 0.9800
C62 H62C 0.9800
C72 C73 1.372(6)
C72 H72 0.9500
C73 C74 1.324(7)
C73 H73 0.9500
C74 C75 1.338(8)
C74 H74 0.9500
C75 C76 1.395(9)
C75 H75 0.9500
C76 H76 0.9500
C67 C68 1.374(5)
C67 H67 0.9500
C68 C69 1.379(5)
C68 H68 0.9500
C69 C70 1.369(6)
C69 H69 0.9500
C70 C71 1.371(6)
C70 H70 0.9500
C71 H71 0.9500
